data_4085222
loop_
_publ_author_name
'M\"uller, Astrid L.'
'Bleith, Tim'
'Roth, Torsten'
'Wadepohl, Hubert'
'Gade, Lutz H.'

_publ_section_title
;
 Iridium Half-Sandwich Complexes with Di- and Tridentate
 Bis(pyridylimino)isoindolato Ligands: Stoichiometric and Catalytic
 Reactivity
;
_journal_issue 11
_journal_name_full Organometallics
_journal_page_first 2326
_journal_paper_doi 10.1021/om501138t
_journal_volume 34
_journal_year 2015
_chemical_formula_moiety 'C28 H25 F2 Ir N5, C24 H20 B, 2(C H2 Cl2)'
_chemical_formula_sum 'C54 H49 B Cl4 F2 Ir N5'
_chemical_formula_weight 1150.79
_space_group_crystal_system triclinic
_space_group_IT_number 2
_space_group_name_Hall '-P 1'
_space_group_name_H-M_alt 'P -1'
_symmetry_cell_setting triclinic
_symmetry_Int_Tables_number 2
_symmetry_space_group_name_Hall '-P 1'
_symmetry_space_group_name_H-M 'P -1'
_atom_sites_solution_hydrogens geom
_atom_sites_solution_primary iterative
_atom_sites_solution_secondary difmap
_audit_block_code ga_am27
_audit_creation_date 2013-12-03
_audit_update_record 'Tue Dec  3 11:28:21 CET 2013'
_cell_angle_alpha 115.061(7)
_cell_angle_beta 96.520(5)
_cell_angle_gamma 99.041(12)
_cell_formula_units_Z 2
_cell_length_a 11.495(6)
_cell_length_b 14.598(7)
_cell_length_c 16.261(7)
_cell_measurement_reflns_used 7977
_cell_measurement_temperature 100(2)
_cell_measurement_theta_max 32.00
_cell_measurement_theta_min 2.53
_cell_volume 2391(2)
_computing_cell_refinement
;
SAINT 8.x (Bruker AXS, 1997-2012). Includes estimated systematic errors
 of the unit cell constants from Monte Carlo simulations.
;
_computing_data_collection 'SMART-5.631 (Bruker AXS, 2003)'
_computing_data_reduction 'SAINT 8.x (Bruker AXS, 1997-2011)'
_computing_molecular_graphics 'Olex2 (Dolomanov et al., 2009)'
_computing_publication_material 'encif (Wadepohl, 2009-13); encifer 1.4 (CCDC, 2011)'
_computing_structure_refinement 'ShelXL (Sheldrick, 2008)'
_computing_structure_solution 'SUPERFLIP (Palatinus, 2007-2009)'
_diffrn_ambient_environment 'perfluoro polyether oil'
_diffrn_ambient_temperature 100(1)
_diffrn_detector 'CCD plate'
_diffrn_detector_area_resol_mean 8.19
_diffrn_detector_type CCD-PXL-KAF2
_diffrn_measured_fraction_theta_full 1.000
_diffrn_measured_fraction_theta_max 0.933
_diffrn_measurement_device 'three-circle diffractometer'
_diffrn_measurement_device_type 'Bruker AXS Smart 1000'
_diffrn_measurement_method '\f- and \w-scans'
_diffrn_measurement_specimen_support 'polyimid foil'
_diffrn_radiation_monochromator graphite
_diffrn_radiation_probe x-ray
_diffrn_radiation_type MoK\a
_diffrn_radiation_wavelength 0.71073
_diffrn_reflns_av_R_equivalents 0.0424
_diffrn_reflns_av_unetI/netI 0.0410
_diffrn_reflns_Laue_measured_fraction_full 1.000
_diffrn_reflns_Laue_measured_fraction_max 0.933
_diffrn_reflns_limit_h_max 17
_diffrn_reflns_limit_h_min -17
_diffrn_reflns_limit_k_max 21
_diffrn_reflns_limit_k_min -21
_diffrn_reflns_limit_l_max 24
_diffrn_reflns_limit_l_min -24
_diffrn_reflns_number 62361
_diffrn_reflns_point_group_measured_fraction_full 1.000
_diffrn_reflns_point_group_measured_fraction_max 0.933
_diffrn_reflns_theta_full 25.242
_diffrn_reflns_theta_max 32.522
_diffrn_reflns_theta_min 1.411
_diffrn_source 'sealed X-Ray tube (Mo)'
_diffrn_source_type 'fine focus tube'
_diffrn_standards_number 0
_exptl_absorpt_coefficient_mu 3.067
_exptl_absorpt_correction_T_max 0.7464
_exptl_absorpt_correction_T_min 0.5923
_exptl_absorpt_correction_type multi-scan
_exptl_absorpt_process_details
;
multi-scan from symmetry-related measurements (Blessing 1995)
SADABS (Sheldrick & Bruker AXS, 2004-2008)
;
_exptl_crystal_colour red
_exptl_crystal_density_diffrn 1.598
_exptl_crystal_description plate
_exptl_crystal_F_000 1152
_exptl_crystal_size_max 0.29
_exptl_crystal_size_mid 0.15
_exptl_crystal_size_min 0.06
_refine_diff_density_max 2.097
_refine_diff_density_min -1.813
_refine_diff_density_rms 0.173
_refine_ls_extinction_method none
_refine_ls_goodness_of_fit_ref 1.113
_refine_ls_hydrogen_treatment mixed
_refine_ls_matrix_type full
_refine_ls_number_parameters 609
_refine_ls_number_reflns 16176
_refine_ls_number_restraints 0
_refine_ls_restrained_S_all 1.113
_refine_ls_R_factor_all 0.0367
_refine_ls_R_factor_gt 0.0291
_refine_ls_shift/su_max 0.002
_refine_ls_shift/su_mean 0.000
_refine_ls_structure_factor_coef Fsqd
_refine_ls_weighting_details 'w=1/[\s^2^(Fo^2^)+(0.0428P)^2^+0.8761P] where P=(Fo^2^+2Fc^2^)/3'
_refine_ls_weighting_scheme calc
_refine_ls_wR_factor_gt 0.0712
_refine_ls_wR_factor_ref 0.0801
_reflns_Friedel_coverage 0.000
_reflns_number_gt 14474
_reflns_number_total 16176
_reflns_threshold_expression 'I > 2\s(I)'
_cod_data_source_file om501138t_si_004.cif
_cod_data_source_block ga_am27
_cod_depositor_comments 'Adding full bibliography for 4085217--4085232.cif.'
_cod_database_code 4085222
_audit_block_refno 1920
_audit_block_usercomment AM501_2
_shelxl_version_number 2013-4
_shelx_space_group_comment
;
The symmetry employed for this shelxl refinement is uniquely defined
by the following loop, which should always be used as a source of
symmetry information in preference to the above space-group names.
They are only intended as comments.
;
_shelx_estimated_absorpt_t_max 0.837
_shelx_estimated_absorpt_t_min 0.470
_olex2_refinement_description
;
1. Fixed Uiso
 At 1.2 times of:
  All C(H) groups, All C(H,H) groups
 At 1.5 times of:
  All C(H,H,H) groups
2.a Secondary CH2 refined with riding coordinates:
 C91(H91A,H91B), C81(H81A,H81B)
2.b Aromatic/amide H refined with riding coordinates:
 C5(H5), C6(H6), C7(H7), C8(H8), C10(H10), C11(H11), C12(H12), C15(H15),
 C16(H16), C17(H17), C32(H32), C33(H33), C34(H34), C35(H35), C36(H36), C38(H38),
  C39(H39), C40(H40), C41(H41), C42(H42), C44(H44), C45(H45), C46(H46),
 C47(H47), C48(H48), C50(H50), C51(H51), C52(H52), C53(H53), C54(H54)
2.c Idealised Me refined as rotating group:
 C24(H24A,H24B,H24C), C25(H25A,H25B,H25C), C26(H26A,H26B,H26C), C27(H27A,H27B,
 H27C), C28(H28A,H28B,H28C)
;

loop_
_symmetry_equiv_pos_as_xyz
'x, y, z'
'-x, -y, -z'

loop_
_atom_site_label
_atom_site_type_symbol
_atom_site_fract_x
_atom_site_fract_y
_atom_site_fract_z
_atom_site_U_iso_or_equiv
_atom_site_adp_type
_atom_site_occupancy
_atom_site_site_symmetry_order
_atom_site_calc_flag
_atom_site_refinement_flags_posn
Ir Ir 0.23508(2) 0.62658(2) 0.21505(2) 0.00891(3) Uani 1 1 d .
F1 F 0.07590(16) 0.70788(13) 0.36039(11) 0.0208(3) Uani 1 1 d .
F2 F 0.10363(17) 0.52712(13) 0.32700(12) 0.0226(3) Uani 1 1 d .
N1 N 0.15004(19) 0.57734(15) 0.08038(13) 0.0115(4) Uani 1 1 d .
N2 N 0.12953(18) 0.74081(16) 0.09121(14) 0.0116(4) Uani 1 1 d .
N3 N 0.10367(18) 0.71987(15) 0.23047(13) 0.0105(4) Uani 1 1 d .
N4 N 0.1563(2) 0.39886(17) 0.01842(15) 0.0164(4) Uani 1 1 d .
N5 N 0.13135(18) 0.47142(16) 0.18030(15) 0.0129(4) Uani 1 1 d .
C1 C 0.1507(2) 0.64969(18) 0.04767(16) 0.0111(4) Uani 1 1 d .
C2 C 0.1728(2) 0.6034(2) -0.04772(16) 0.0133(4) Uani 1 1 d .
C3 C 0.1760(2) 0.5000(2) -0.07061(17) 0.0149(5) Uani 1 1 d .
C4 C 0.1610(2) 0.48490(19) 0.01208(16) 0.0129(4) Uani 1 1 d .
C5 C 0.1865(2) 0.6442(2) -0.11003(18) 0.0182(5) Uani 1 1 d .
H5 H 0.1847 0.7144 -0.0942 0.022 Uiso 1 1 calc R
C6 C 0.2031(3) 0.5768(3) -0.19748(19) 0.0248(6) Uani 1 1 d .
H6 H 0.2142 0.6023 -0.2417 0.030 Uiso 1 1 calc R
C7 C 0.2038(3) 0.4734(3) -0.22118(19) 0.0253(6) Uani 1 1 d .
H7 H 0.2135 0.4294 -0.2816 0.030 Uiso 1 1 calc R
C8 C 0.1905(2) 0.4331(2) -0.15798(18) 0.0206(5) Uani 1 1 d .
H8 H 0.1913 0.3627 -0.1741 0.025 Uiso 1 1 calc R
C9 C 0.0878(2) 0.76714(18) 0.17375(16) 0.0106(4) Uani 1 1 d .
C10 C 0.0269(2) 0.84711(19) 0.19749(17) 0.0133(4) Uani 1 1 d .
H10 H 0.0192 0.8812 0.1594 0.016 Uiso 1 1 calc R
C11 C -0.0228(2) 0.87754(19) 0.27614(17) 0.0136(4) Uani 1 1 d .
H11 H -0.0650 0.9316 0.2916 0.016 Uiso 1 1 calc R
C12 C -0.0102(2) 0.82840(19) 0.33178(17) 0.0132(4) Uani 1 1 d .
H12 H -0.0450 0.8458 0.3852 0.016 Uiso 1 1 calc R
C13 C 0.0551(2) 0.75318(19) 0.30599(17) 0.0125(4) Uani 1 1 d .
C14 C 0.1279(2) 0.38969(19) 0.09561(18) 0.0148(5) Uani 1 1 d .
C15 C 0.0943(3) 0.2871(2) 0.0825(2) 0.0213(5) Uani 1 1 d .
H15 H 0.0917 0.2312 0.0239 0.026 Uiso 1 1 calc R
C16 C 0.0648(3) 0.2666(2) 0.1539(2) 0.0242(6) Uani 1 1 d .
H16 H 0.0432 0.1970 0.1449 0.029 Uiso 1 1 calc R
C17 C 0.0670(3) 0.3480(2) 0.2384(2) 0.0214(5) Uani 1 1 d .
H17 H 0.0471 0.3367 0.2890 0.026 Uiso 1 1 calc R
C18 C 0.0994(2) 0.4468(2) 0.24604(18) 0.0163(5) Uani 1 1 d .
C19 C 0.3678(2) 0.6689(2) 0.34072(17) 0.0146(5) Uani 1 1 d .
C20 C 0.3703(2) 0.75734(19) 0.32390(18) 0.0158(5) Uani 1 1 d .
C21 C 0.3974(2) 0.73370(19) 0.23361(17) 0.0131(4) Uani 1 1 d .
C22 C 0.4169(2) 0.62890(19) 0.19566(17) 0.0129(4) Uani 1 1 d .
C23 C 0.3977(2) 0.58925(19) 0.26064(17) 0.0129(4) Uani 1 1 d .
C24 C 0.3518(3) 0.6646(3) 0.42892(19) 0.0240(6) Uani 1 1 d .
H24A H 0.2843 0.6952 0.4502 0.036 Uiso 1 1 calc GR
H24B H 0.4254 0.7037 0.4762 0.036 Uiso 1 1 calc GR
H24C H 0.3352 0.5922 0.4183 0.036 Uiso 1 1 calc GR
C25 C 0.3525(3) 0.8602(2) 0.3906(2) 0.0252(6) Uani 1 1 d .
H25A H 0.3081 0.8897 0.3565 0.038 Uiso 1 1 calc GR
H25B H 0.4310 0.9074 0.4241 0.038 Uiso 1 1 calc GR
H25C H 0.3069 0.8508 0.4349 0.038 Uiso 1 1 calc GR
C26 C 0.4184(3) 0.8094(2) 0.1941(2) 0.0213(5) Uani 1 1 d .
H26A H 0.3991 0.7718 0.1263 0.032 Uiso 1 1 calc GR
H26B H 0.5029 0.8470 0.2148 0.032 Uiso 1 1 calc GR
H26C H 0.3669 0.8589 0.2154 0.032 Uiso 1 1 calc GR
C27 C 0.4564(2) 0.5748(2) 0.10595(18) 0.0193(5) Uani 1 1 d .
H27A H 0.4266 0.4996 0.0809 0.029 Uiso 1 1 calc GR
H27B H 0.5445 0.5913 0.1167 0.029 Uiso 1 1 calc GR
H27C H 0.4242 0.5981 0.0616 0.029 Uiso 1 1 calc GR
C28 C 0.4118(3) 0.4850(2) 0.2505(2) 0.0200(5) Uani 1 1 d .
H28A H 0.3628 0.4644 0.2880 0.030 Uiso 1 1 calc GR
H28B H 0.4965 0.4886 0.2715 0.030 Uiso 1 1 calc GR
H28C H 0.3854 0.4337 0.1853 0.030 Uiso 1 1 calc GR
C31 C 0.2308(2) 0.18594(18) 0.51059(16) 0.0122(4) Uani 1 1 d .
C32 C 0.1864(2) 0.08028(19) 0.48464(17) 0.0152(5) Uani 1 1 d .
H32 H 0.1414 0.0373 0.4235 0.018 Uiso 1 1 calc R
C33 C 0.2049(2) 0.0353(2) 0.54347(18) 0.0154(5) Uani 1 1 d .
H33 H 0.1726 -0.0367 0.5225 0.018 Uiso 1 1 calc R
C34 C 0.2709(2) 0.0957(2) 0.63327(18) 0.0153(5) Uani 1 1 d .
H34 H 0.2858 0.0653 0.6737 0.018 Uiso 1 1 calc R
C35 C 0.3147(2) 0.2010(2) 0.66288(17) 0.0151(5) Uani 1 1 d .
H35 H 0.3573 0.2438 0.7248 0.018 Uiso 1 1 calc R
C36 C 0.2963(2) 0.24462(19) 0.60192(17) 0.0135(4) Uani 1 1 d .
H36 H 0.3294 0.3165 0.6231 0.016 Uiso 1 1 calc R
C37 C 0.2348(2) 0.35909(19) 0.48766(16) 0.0125(4) Uani 1 1 d .
C38 C 0.3522(2) 0.42196(19) 0.52308(18) 0.0158(5) Uani 1 1 d .
H38 H 0.4179 0.3891 0.5127 0.019 Uiso 1 1 calc R
C39 C 0.3771(2) 0.5300(2) 0.57262(18) 0.0170(5) Uani 1 1 d .
H39 H 0.4581 0.5688 0.5954 0.020 Uiso 1 1 calc R
C40 C 0.2830(3) 0.5806(2) 0.58859(18) 0.0181(5) Uani 1 1 d .
H40 H 0.2988 0.6540 0.6227 0.022 Uiso 1 1 calc R
C41 C 0.1660(3) 0.5221(2) 0.55394(19) 0.0201(5) Uani 1 1 d .
H41 H 0.1008 0.5556 0.5635 0.024 Uiso 1 1 calc R
C42 C 0.1435(2) 0.4139(2) 0.50493(18) 0.0173(5) Uani 1 1 d .
H42 H 0.0623 0.3757 0.4822 0.021 Uiso 1 1 calc R
C43 C 0.0757(2) 0.17851(18) 0.37239(16) 0.0127(4) Uani 1 1 d .
C44 C 0.0471(2) 0.12361(19) 0.27550(17) 0.0141(4) Uani 1 1 d .
H44 H 0.1111 0.1128 0.2428 0.017 Uiso 1 1 calc R
C45 C -0.0703(2) 0.0842(2) 0.22485(18) 0.0178(5) Uani 1 1 d .
H45 H -0.0848 0.0472 0.1592 0.021 Uiso 1 1 calc R
C46 C -0.1666(2) 0.0986(2) 0.2698(2) 0.0196(5) Uani 1 1 d .
H46 H -0.2470 0.0737 0.2354 0.023 Uiso 1 1 calc R
C47 C -0.1431(2) 0.1502(2) 0.36580(19) 0.0188(5) Uani 1 1 d .
H47 H -0.2078 0.1600 0.3979 0.023 Uiso 1 1 calc R
C48 C -0.0251(2) 0.1876(2) 0.41522(18) 0.0167(5) Uani 1 1 d .
H48 H -0.0115 0.2208 0.4810 0.020 Uiso 1 1 calc R
C49 C 0.3139(2) 0.20160(19) 0.36905(17) 0.0134(4) Uani 1 1 d .
C50 C 0.3900(2) 0.1353(2) 0.37091(18) 0.0165(5) Uani 1 1 d .
H50 H 0.3806 0.1023 0.4099 0.020 Uiso 1 1 calc R
C51 C 0.4788(2) 0.1162(2) 0.3176(2) 0.0215(5) Uani 1 1 d .
H51 H 0.5286 0.0714 0.3211 0.026 Uiso 1 1 calc R
C52 C 0.4941(3) 0.1627(2) 0.25957(19) 0.0225(6) Uani 1 1 d .
H52 H 0.5548 0.1503 0.2236 0.027 Uiso 1 1 calc R
C53 C 0.4202(3) 0.2273(2) 0.25450(19) 0.0205(5) Uani 1 1 d .
H53 H 0.4292 0.2589 0.2144 0.025 Uiso 1 1 calc R
C54 C 0.3326(2) 0.2457(2) 0.30852(18) 0.0160(5) Uani 1 1 d .
H54 H 0.2830 0.2904 0.3041 0.019 Uiso 1 1 calc R
B B 0.2129(2) 0.2312(2) 0.43466(18) 0.0116(5) Uani 1 1 d .
Cl91 Cl 0.50248(7) 0.28169(7) 0.05021(5) 0.03111(16) Uani 1 1 d .
Cl92 Cl 0.29560(9) 0.18282(10) -0.10425(7) 0.0554(3) Uani 1 1 d .
C91 C 0.3670(5) 0.1924(6) -0.0017(4) 0.096(3) Uani 1 1 d .
H91A H 0.3807 0.1232 -0.0127 0.115 Uiso 1 1 calc R
H91B H 0.3120 0.2099 0.0426 0.115 Uiso 1 1 calc R
Cl81 Cl 0.13474(7) -0.00181(6) 0.04337(5) 0.02919(16) Uani 1 1 d .
Cl82 Cl 0.36784(9) -0.05399(8) 0.02683(8) 0.0500(3) Uani 1 1 d .
C81 C 0.2559(3) -0.0348(2) 0.0933(2) 0.0229(6) Uani 1 1 d .
H81A H 0.2910 0.0215 0.1565 0.027 Uiso 1 1 calc R
H81B H 0.2259 -0.0990 0.0986 0.027 Uiso 1 1 calc R

loop_
_atom_site_aniso_label
_atom_site_aniso_U_11
_atom_site_aniso_U_22
_atom_site_aniso_U_33
_atom_site_aniso_U_23
_atom_site_aniso_U_13
_atom_site_aniso_U_12
Ir 0.00910(5) 0.00860(4) 0.00860(4) 0.00360(3) 0.00109(3) 0.00213(3)
F1 0.0301(9) 0.0283(9) 0.0177(7) 0.0170(7) 0.0138(7) 0.0180(7)
F2 0.0327(10) 0.0182(8) 0.0206(8) 0.0116(7) 0.0096(7) 0.0043(7)
N1 0.0129(9) 0.0101(9) 0.0089(8) 0.0025(7) 0.0000(7) 0.0024(7)
N2 0.0115(9) 0.0138(9) 0.0107(8) 0.0070(7) 0.0021(7) 0.0022(7)
N3 0.0105(9) 0.0107(9) 0.0099(8) 0.0046(7) 0.0010(7) 0.0018(7)
N4 0.0142(10) 0.0127(10) 0.0167(10) 0.0026(8) 0.0009(8) 0.0015(8)
N5 0.0088(9) 0.0103(9) 0.0182(10) 0.0060(8) 0.0007(7) 0.0013(7)
C1 0.0079(10) 0.0136(10) 0.0095(9) 0.0045(8) -0.0012(8) 0.0005(8)
C2 0.0085(10) 0.0177(11) 0.0100(10) 0.0034(9) 0.0011(8) 0.0017(9)
C3 0.0111(11) 0.0175(11) 0.0108(10) 0.0023(9) 0.0015(8) 0.0010(9)
C4 0.0097(10) 0.0115(10) 0.0118(10) 0.0013(8) -0.0008(8) 0.0003(8)
C5 0.0137(12) 0.0264(13) 0.0152(11) 0.0108(10) 0.0026(9) 0.0023(10)
C6 0.0225(14) 0.0404(17) 0.0138(12) 0.0135(12) 0.0070(10) 0.0072(12)
C7 0.0199(14) 0.0368(16) 0.0117(11) 0.0032(11) 0.0050(10) 0.0073(12)
C8 0.0155(12) 0.0245(13) 0.0127(11) 0.0002(10) 0.0020(9) 0.0042(10)
C9 0.0105(10) 0.0095(10) 0.0101(9) 0.0037(8) 0.0006(8) 0.0003(8)
C10 0.0134(11) 0.0136(11) 0.0161(11) 0.0087(9) 0.0038(9) 0.0050(9)
C11 0.0128(11) 0.0115(10) 0.0163(11) 0.0052(9) 0.0042(9) 0.0043(9)
C12 0.0110(11) 0.0143(11) 0.0132(10) 0.0048(9) 0.0034(8) 0.0034(9)
C13 0.0116(11) 0.0149(11) 0.0132(10) 0.0080(9) 0.0031(8) 0.0035(9)
C14 0.0108(11) 0.0126(11) 0.0190(11) 0.0067(9) -0.0019(9) 0.0013(9)
C15 0.0230(14) 0.0107(11) 0.0241(13) 0.0054(10) -0.0043(11) 0.0013(10)
C16 0.0262(15) 0.0145(12) 0.0311(15) 0.0137(11) -0.0045(12) -0.0001(11)
C17 0.0217(14) 0.0196(13) 0.0273(14) 0.0171(11) -0.0002(11) 0.0012(10)
C18 0.0140(12) 0.0150(11) 0.0192(12) 0.0090(10) -0.0011(9) 0.0009(9)
C19 0.0121(11) 0.0175(11) 0.0119(10) 0.0049(9) -0.0003(8) 0.0039(9)
C20 0.0129(11) 0.0131(11) 0.0154(11) 0.0027(9) -0.0026(9) 0.0020(9)
C21 0.0096(10) 0.0125(10) 0.0162(11) 0.0065(9) 0.0000(8) 0.0018(8)
C22 0.0102(10) 0.0129(10) 0.0130(10) 0.0036(8) 0.0021(8) 0.0025(8)
C23 0.0101(10) 0.0141(11) 0.0134(10) 0.0055(9) -0.0007(8) 0.0035(9)
C24 0.0241(14) 0.0357(16) 0.0148(12) 0.0128(11) 0.0037(10) 0.0099(12)
C25 0.0226(14) 0.0146(12) 0.0243(14) -0.0029(10) -0.0004(11) 0.0043(11)
C26 0.0168(13) 0.0204(13) 0.0292(14) 0.0165(11) 0.0003(11) -0.0012(10)
C27 0.0166(12) 0.0236(13) 0.0160(11) 0.0064(10) 0.0065(10) 0.0051(10)
C28 0.0199(13) 0.0166(12) 0.0256(13) 0.0110(10) 0.0010(10) 0.0081(10)
C31 0.0121(11) 0.0125(10) 0.0128(10) 0.0055(8) 0.0037(8) 0.0043(8)
C32 0.0201(12) 0.0122(11) 0.0118(10) 0.0041(9) 0.0032(9) 0.0032(9)
C33 0.0185(12) 0.0126(11) 0.0166(11) 0.0073(9) 0.0058(9) 0.0040(9)
C34 0.0120(11) 0.0214(12) 0.0172(11) 0.0124(10) 0.0024(9) 0.0061(9)
C35 0.0120(11) 0.0198(12) 0.0124(10) 0.0074(9) 0.0003(8) 0.0021(9)
C36 0.0112(11) 0.0136(11) 0.0145(10) 0.0065(9) 0.0008(8) 0.0007(9)
C37 0.0129(11) 0.0140(11) 0.0119(10) 0.0070(9) 0.0020(8) 0.0029(9)
C38 0.0147(12) 0.0140(11) 0.0186(11) 0.0076(9) 0.0032(9) 0.0022(9)
C39 0.0191(12) 0.0142(11) 0.0167(11) 0.0080(9) 0.0021(9) -0.0006(9)
C40 0.0268(14) 0.0134(11) 0.0139(11) 0.0059(9) 0.0038(10) 0.0047(10)
C41 0.0209(13) 0.0169(12) 0.0213(13) 0.0061(10) 0.0038(10) 0.0086(10)
C42 0.0142(12) 0.0157(12) 0.0183(12) 0.0048(9) 0.0003(9) 0.0037(9)
C43 0.0152(11) 0.0107(10) 0.0131(10) 0.0067(8) 0.0015(9) 0.0023(9)
C44 0.0161(12) 0.0131(11) 0.0135(10) 0.0070(9) 0.0016(9) 0.0028(9)
C45 0.0207(13) 0.0151(11) 0.0157(11) 0.0078(9) -0.0012(10) -0.0004(10)
C46 0.0141(12) 0.0193(12) 0.0241(13) 0.0123(11) -0.0037(10) -0.0013(10)
C47 0.0151(12) 0.0187(12) 0.0228(13) 0.0098(10) 0.0055(10) 0.0018(10)
C48 0.0179(12) 0.0179(12) 0.0150(11) 0.0080(9) 0.0047(9) 0.0031(10)
C49 0.0112(11) 0.0110(10) 0.0144(10) 0.0040(9) 0.0000(8) -0.0008(8)
C50 0.0131(11) 0.0165(12) 0.0176(11) 0.0056(9) 0.0015(9) 0.0043(9)
C51 0.0140(12) 0.0205(13) 0.0242(13) 0.0044(11) 0.0030(10) 0.0054(10)
C52 0.0163(13) 0.0214(13) 0.0197(12) 0.0008(10) 0.0064(10) 0.0002(10)
C53 0.0223(14) 0.0179(12) 0.0173(12) 0.0052(10) 0.0085(10) -0.0014(10)
C54 0.0139(11) 0.0167(11) 0.0166(11) 0.0068(9) 0.0039(9) 0.0026(9)
B 0.0123(12) 0.0108(11) 0.0114(11) 0.0050(9) 0.0020(9) 0.0019(9)
Cl91 0.0297(4) 0.0350(4) 0.0249(3) 0.0105(3) 0.0082(3) 0.0040(3)
Cl92 0.0330(5) 0.0742(8) 0.0409(5) 0.0151(5) -0.0002(4) 0.0006(5)
C91 0.047(3) 0.153(6) 0.081(4) 0.082(4) -0.025(3) -0.055(4)
Cl81 0.0305(4) 0.0376(4) 0.0206(3) 0.0130(3) 0.0020(3) 0.0135(3)
Cl82 0.0332(5) 0.0458(5) 0.0630(6) 0.0122(5) 0.0266(5) 0.0116(4)
C81 0.0179(13) 0.0240(14) 0.0290(14) 0.0147(12) 0.0033(11) 0.0035(11)

loop_
_atom_type_symbol
_atom_type_description
_atom_type_scat_dispersion_real
_atom_type_scat_dispersion_imag
_atom_type_scat_source
C C 0.0033 0.0016 'International Tables Vol C Tables 4.2.6.8 and 6.1.1.4'
H H 0.0000 0.0000 'International Tables Vol C Tables 4.2.6.8 and 6.1.1.4'
B B 0.0013 0.0007 'International Tables Vol C Tables 4.2.6.8 and 6.1.1.4'
Cl Cl 0.1484 0.1585 'International Tables Vol C Tables 4.2.6.8 and 6.1.1.4'
F F 0.0171 0.0103 'International Tables Vol C Tables 4.2.6.8 and 6.1.1.4'
Ir Ir -1.4442 7.9887 'International Tables Vol C Tables 4.2.6.8 and 6.1.1.4'
N N 0.0061 0.0033 'International Tables Vol C Tables 4.2.6.8 and 6.1.1.4'

loop_
_geom_angle_atom_site_label_1
_geom_angle_atom_site_label_2
_geom_angle_atom_site_label_3
_geom_angle
N1 Ir N3 77.23(8)
N1 Ir N5 78.25(8)
N1 Ir C19 164.32(9)
N1 Ir C20 139.32(9)
N1 Ir C21 104.74(9)
N1 Ir C22 99.34(9)
N1 Ir C23 126.76(9)
N3 Ir N5 104.80(8)
N3 Ir C19 115.93(9)
N3 Ir C20 91.81(9)
N3 Ir C23 154.33(9)
N5 Ir C19 104.88(9)
C20 Ir N5 142.11(9)
C20 Ir C19 37.98(10)
C21 Ir N3 102.32(9)
C21 Ir N5 152.67(9)
C21 Ir C19 65.35(10)
C21 Ir C20 38.95(10)
C21 Ir C22 39.64(9)
C21 Ir C23 65.53(10)
C22 Ir N3 140.43(9)
C22 Ir N5 113.12(9)
C22 Ir C19 65.17(10)
C22 Ir C20 64.94(10)
C22 Ir C23 38.60(9)
C23 Ir N5 90.60(9)
C23 Ir C19 38.95(9)
C23 Ir C20 64.28(10)
C1 N1 Ir 118.01(16)
C1 N1 C4 110.3(2)
C4 N1 Ir 119.81(16)
C1 N2 C9 119.8(2)
C9 N3 Ir 120.16(15)
C13 N3 Ir 121.70(16)
C13 N3 C9 116.5(2)
C4 N4 C14 121.3(2)
C14 N5 Ir 119.69(17)
C18 N5 Ir 121.19(17)
C18 N5 C14 116.5(2)
N1 C1 C2 108.2(2)
N2 C1 N1 125.7(2)
N2 C1 C2 126.0(2)
C3 C2 C1 106.5(2)
C5 C2 C1 131.6(2)
C5 C2 C3 121.8(2)
C2 C3 C4 106.8(2)
C8 C3 C2 121.0(3)
C8 C3 C4 132.2(3)
N1 C4 C3 108.0(2)
N4 C4 N1 126.0(2)
N4 C4 C3 126.0(2)
C2 C5 H5 121.6
C2 C5 C6 116.8(3)
C6 C5 H5 121.6
C5 C6 H6 119.2
C7 C6 C5 121.5(3)
C7 C6 H6 119.2
C6 C7 H7 119.4
C6 C7 C8 121.3(2)
C8 C7 H7 119.4
C3 C8 C7 117.5(3)
C3 C8 H8 121.2
C7 C8 H8 121.2
N3 C9 N2 124.4(2)
N3 C9 C10 120.2(2)
C10 C9 N2 115.4(2)
C9 C10 H10 119.6
C11 C10 C9 120.7(2)
C11 C10 H10 119.6
C10 C11 H11 120.3
C12 C11 C10 119.3(2)
C12 C11 H11 120.3
C11 C12 H12 121.7
C13 C12 C11 116.6(2)
C13 C12 H12 121.7
F1 C13 N3 114.5(2)
F1 C13 C12 118.9(2)
N3 C13 C12 126.6(2)
N4 C14 C15 114.5(2)
N5 C14 N4 125.4(2)
N5 C14 C15 120.1(2)
C14 C15 H15 119.7
C16 C15 C14 120.7(3)
C16 C15 H15 119.7
C15 C16 H16 120.3
C17 C16 C15 119.4(3)
C17 C16 H16 120.3
C16 C17 H17 121.6
C16 C17 C18 116.8(3)
C18 C17 H17 121.6
F2 C18 N5 115.2(2)
F2 C18 C17 118.3(2)
N5 C18 C17 126.4(3)
C20 C19 Ir 70.70(14)
C20 C19 C23 107.1(2)
C20 C19 C24 125.8(2)
C23 C19 Ir 69.51(14)
C23 C19 C24 126.8(2)
C24 C19 Ir 130.3(2)
C19 C20 Ir 71.32(15)
C19 C20 C21 109.4(2)
C19 C20 C25 125.6(3)
C21 C20 Ir 68.78(14)
C21 C20 C25 125.0(2)
C25 C20 Ir 127.91(19)
C20 C21 Ir 72.27(14)
C20 C21 C22 106.9(2)
C20 C21 C26 125.4(2)
C22 C21 Ir 70.45(14)
C22 C21 C26 127.2(2)
C26 C21 Ir 128.92(18)
C21 C22 Ir 69.91(14)
C21 C22 C27 125.5(2)
C23 C22 Ir 71.46(14)
C23 C22 C21 108.1(2)
C23 C22 C27 126.3(2)
C27 C22 Ir 126.62(18)
C19 C23 Ir 71.55(14)
C19 C23 C28 125.5(2)
C22 C23 Ir 69.94(14)
C22 C23 C19 108.6(2)
C22 C23 C28 125.9(2)
C28 C23 Ir 126.59(18)
C19 C24 H24A 109.5
C19 C24 H24B 109.5
C19 C24 H24C 109.5
H24A C24 H24B 109.5
H24A C24 H24C 109.5
H24B C24 H24C 109.5
C20 C25 H25A 109.5
C20 C25 H25B 109.5
C20 C25 H25C 109.5
H25A C25 H25B 109.5
H25A C25 H25C 109.5
H25B C25 H25C 109.5
C21 C26 H26A 109.5
C21 C26 H26B 109.5
C21 C26 H26C 109.5
H26A C26 H26B 109.5
H26A C26 H26C 109.5
H26B C26 H26C 109.5
C22 C27 H27A 109.5
C22 C27 H27B 109.5
C22 C27 H27C 109.5
H27A C27 H27B 109.5
H27A C27 H27C 109.5
H27B C27 H27C 109.5
C23 C28 H28A 109.5
C23 C28 H28B 109.5
C23 C28 H28C 109.5
H28A C28 H28B 109.5
H28A C28 H28C 109.5
H28B C28 H28C 109.5
C32 C31 C36 115.1(2)
C32 C31 B 120.3(2)
C36 C31 B 124.4(2)
C31 C32 H32 118.3
C33 C32 C31 123.5(2)
C33 C32 H32 118.3
C32 C33 H33 120.1
C32 C33 C34 119.9(2)
C34 C33 H33 120.1
C33 C34 H34 120.6
C35 C34 C33 118.9(2)
C35 C34 H34 120.6
C34 C35 H35 119.9
C34 C35 C36 120.3(2)
C36 C35 H35 119.9
C31 C36 H36 118.8
C35 C36 C31 122.4(2)
C35 C36 H36 118.8
C38 C37 B 120.4(2)
C42 C37 C38 114.5(2)
C42 C37 B 125.0(2)
C37 C38 H38 118.3
C39 C38 C37 123.4(2)
C39 C38 H38 118.3
C38 C39 H39 120.1
C40 C39 C38 119.8(2)
C40 C39 H39 120.1
C39 C40 H40 120.6
C41 C40 C39 118.9(2)
C41 C40 H40 120.6
C40 C41 H41 119.9
C40 C41 C42 120.2(3)
C42 C41 H41 119.9
C37 C42 H42 118.4
C41 C42 C37 123.2(3)
C41 C42 H42 118.4
C44 C43 C48 114.4(2)
C44 C43 B 124.8(2)
C48 C43 B 120.8(2)
C43 C44 H44 118.4
C45 C44 C43 123.2(2)
C45 C44 H44 118.4
C44 C45 H45 119.8
C46 C45 C44 120.4(2)
C46 C45 H45 119.8
C45 C46 H46 120.7
C47 C46 C45 118.7(2)
C47 C46 H46 120.7
C46 C47 H47 120.0
C46 C47 C48 120.1(2)
C48 C47 H47 120.0
C43 C48 H48 118.4
C47 C48 C43 123.2(2)
C47 C48 H48 118.4
C50 C49 B 124.2(2)
C54 C49 C50 115.0(2)
C54 C49 B 120.8(2)
C49 C50 H50 118.7
C51 C50 C49 122.5(3)
C51 C50 H50 118.7
C50 C51 H51 119.9
C52 C51 C50 120.1(3)
C52 C51 H51 119.9
C51 C52 H52 120.3
C53 C52 C51 119.4(3)
C53 C52 H52 120.3
C52 C53 H53 120.2
C52 C53 C54 119.7(3)
C54 C53 H53 120.2
C49 C54 H54 118.3
C53 C54 C49 123.3(3)
C53 C54 H54 118.3
C31 B C37 110.39(19)
C31 B C43 108.2(2)
C31 B C49 108.8(2)
C43 B C37 110.4(2)
C43 B C49 111.1(2)
C49 B C37 107.93(19)
Cl91 C91 H91A 108.1
Cl91 C91 H91B 108.1
Cl92 C91 Cl91 116.6(3)
Cl92 C91 H91A 108.1
Cl92 C91 H91B 108.1
H91A C91 H91B 107.3
Cl81 C81 H81A 109.3
Cl81 C81 H81B 109.3
Cl82 C81 Cl81 111.53(17)
Cl82 C81 H81A 109.3
Cl82 C81 H81B 109.3
H81A C81 H81B 108.0

loop_
_geom_bond_atom_site_label_1
_geom_bond_atom_site_label_2
_geom_bond_distance
Ir N1 2.056(2)
Ir N3 2.155(2)
Ir N5 2.187(2)
Ir C19 2.193(3)
Ir C20 2.185(3)
Ir C21 2.138(3)
Ir C22 2.146(3)
Ir C23 2.166(3)
F1 C13 1.332(3)
F2 C18 1.331(3)
N1 C1 1.368(3)
N1 C4 1.373(3)
N2 C1 1.294(3)
N2 C9 1.395(3)
N3 C9 1.379(3)
N3 C13 1.339(3)
N4 C4 1.297(3)
N4 C14 1.386(3)
N5 C14 1.379(3)
N5 C18 1.335(3)
C1 C2 1.477(3)
C2 C3 1.402(4)
C2 C5 1.386(4)
C3 C4 1.475(4)
C3 C8 1.388(3)
C5 H5 0.9500
C5 C6 1.401(4)
C6 H6 0.9500
C6 C7 1.393(5)
C7 H7 0.9500
C7 C8 1.394(4)
C8 H8 0.9500
C9 C10 1.393(3)
C10 H10 0.9500
C10 C11 1.387(3)
C11 H11 0.9500
C11 C12 1.381(3)
C12 H12 0.9500
C12 C13 1.373(3)
C14 C15 1.402(4)
C15 H15 0.9500
C15 C16 1.380(4)
C16 H16 0.9500
C16 C17 1.379(4)
C17 H17 0.9500
C17 C18 1.379(4)
C19 C20 1.425(4)
C19 C23 1.453(3)
C19 C24 1.492(4)
C20 C21 1.442(4)
C20 C25 1.497(4)
C21 C22 1.453(3)
C21 C26 1.498(4)
C22 C23 1.425(3)
C22 C27 1.499(3)
C23 C28 1.497(4)
C24 H24A 0.9800
C24 H24B 0.9800
C24 H24C 0.9800
C25 H25A 0.9800
C25 H25B 0.9800
C25 H25C 0.9800
C26 H26A 0.9800
C26 H26B 0.9800
C26 H26C 0.9800
C27 H27A 0.9800
C27 H27B 0.9800
C27 H27C 0.9800
C28 H28A 0.9800
C28 H28B 0.9800
C28 H28C 0.9800
C31 C32 1.403(3)
C31 C36 1.405(3)
C31 B 1.637(4)
C32 H32 0.9500
C32 C33 1.386(4)
C33 H33 0.9500
C33 C34 1.390(4)
C34 H34 0.9500
C34 C35 1.387(4)
C35 H35 0.9500
C35 C36 1.401(3)
C36 H36 0.9500
C37 C38 1.408(4)
C37 C42 1.400(3)
C37 B 1.653(4)
C38 H38 0.9500
C38 C39 1.395(4)
C39 H39 0.9500
C39 C40 1.391(4)
C40 H40 0.9500
C40 C41 1.383(4)
C41 H41 0.9500
C41 C42 1.398(4)
C42 H42 0.9500
C43 C44 1.401(3)
C43 C48 1.414(4)
C43 B 1.643(4)
C44 H44 0.9500
C44 C45 1.391(4)
C45 H45 0.9500
C45 C46 1.389(4)
C46 H46 0.9500
C46 C47 1.387(4)
C47 H47 0.9500
C47 C48 1.390(4)
C48 H48 0.9500
C49 C50 1.410(4)
C49 C54 1.404(4)
C49 B 1.650(4)
C50 H50 0.9500
C50 C51 1.399(4)
C51 H51 0.9500
C51 C52 1.386(4)
C52 H52 0.9500
C52 C53 1.386(4)
C53 H53 0.9500
C53 C54 1.395(4)
C54 H54 0.9500
Cl91 C91 1.723(5)
Cl92 C91 1.712(5)
C91 H91A 0.9900
C91 H91B 0.9900
Cl81 C81 1.766(3)
Cl82 C81 1.753(3)
C81 H81A 0.9900
C81 H81B 0.9900

loop_
_geom_torsion_atom_site_label_1
_geom_torsion_atom_site_label_2
_geom_torsion_atom_site_label_3
_geom_torsion_atom_site_label_4
_geom_torsion
Ir N1 C1 N2 -44.8(3)
Ir N1 C1 C2 138.42(16)
Ir N1 C4 N4 42.3(3)
Ir N1 C4 C3 -139.13(17)
Ir N3 C9 N2 16.1(3)
Ir N3 C9 C10 -163.79(18)
Ir N3 C13 F1 -12.6(3)
Ir N3 C13 C12 166.3(2)
Ir N5 C14 N4 -18.8(3)
Ir N5 C14 C15 160.7(2)
Ir N5 C18 F2 18.3(3)
Ir N5 C18 C17 -159.5(2)
Ir C19 C20 C21 -58.42(18)
Ir C19 C20 C25 123.8(3)
Ir C19 C23 C22 60.43(17)
Ir C19 C23 C28 -122.3(3)
Ir C20 C21 C22 -62.34(17)
Ir C20 C21 C26 125.6(3)
Ir C21 C22 C23 -61.60(17)
Ir C21 C22 C27 121.3(3)
Ir C22 C23 C19 -61.44(17)
Ir C22 C23 C28 121.3(3)
N1 C1 C2 C3 4.2(3)
N1 C1 C2 C5 -177.2(3)
N2 C1 C2 C3 -172.6(2)
N2 C1 C2 C5 6.0(4)
N2 C9 C10 C11 177.5(2)
N3 C9 C10 C11 -2.6(4)
N4 C14 C15 C16 179.3(3)
N5 C14 C15 C16 -0.3(4)
C1 N1 C4 N4 -175.7(2)
C1 N1 C4 C3 2.9(3)
C1 N2 C9 N3 22.8(4)
C1 N2 C9 C10 -157.4(2)
C1 C2 C3 C4 -2.3(3)
C1 C2 C3 C8 177.3(2)
C1 C2 C5 C6 -178.1(3)
C2 C3 C4 N1 -0.2(3)
C2 C3 C4 N4 178.4(2)
C2 C3 C8 C7 1.1(4)
C2 C5 C6 C7 1.1(4)
C3 C2 C5 C6 0.3(4)
C4 N1 C1 N2 172.3(2)
C4 N1 C1 C2 -4.4(3)
C4 N4 C14 N5 -17.1(4)
C4 N4 C14 C15 163.4(2)
C4 C3 C8 C7 -179.3(3)
C5 C2 C3 C4 178.9(2)
C5 C2 C3 C8 -1.4(4)
C5 C6 C7 C8 -1.4(5)
C6 C7 C8 C3 0.3(4)
C8 C3 C4 N1 -179.8(3)
C8 C3 C4 N4 -1.2(5)
C9 N2 C1 N1 -8.4(4)
C9 N2 C1 C2 167.8(2)
C9 N3 C13 F1 -177.9(2)
C9 N3 C13 C12 1.0(4)
C9 C10 C11 C12 0.7(4)
C10 C11 C12 C13 1.9(4)
C11 C12 C13 F1 176.0(2)
C11 C12 C13 N3 -2.8(4)
C13 N3 C9 N2 -178.4(2)
C13 N3 C9 C10 1.8(3)
C14 N4 C4 N1 6.1(4)
C14 N4 C4 C3 -172.3(2)
C14 N5 C18 F2 180.0(2)
C14 N5 C18 C17 2.2(4)
C14 C15 C16 C17 0.9(4)
C15 C16 C17 C18 -0.1(4)
C16 C17 C18 F2 -179.3(2)
C16 C17 C18 N5 -1.5(4)
C18 N5 C14 N4 179.3(2)
C18 N5 C14 C15 -1.2(4)
C19 C20 C21 Ir 59.96(18)
C19 C20 C21 C22 -2.4(3)
C19 C20 C21 C26 -174.4(2)
C20 C19 C23 Ir -61.07(17)
C20 C19 C23 C22 -0.6(3)
C20 C19 C23 C28 176.7(2)
C20 C21 C22 Ir 63.55(17)
C20 C21 C22 C23 2.0(3)
C20 C21 C22 C27 -175.2(2)
C21 C22 C23 Ir 60.61(17)
C21 C22 C23 C19 -0.8(3)
C21 C22 C23 C28 -178.1(2)
C23 C19 C20 Ir 60.30(17)
C23 C19 C20 C21 1.9(3)
C23 C19 C20 C25 -176.0(2)
C24 C19 C20 Ir -126.3(3)
C24 C19 C20 C21 175.2(2)
C24 C19 C20 C25 -2.6(4)
C24 C19 C23 Ir 125.7(3)
C24 C19 C23 C22 -173.9(3)
C24 C19 C23 C28 3.4(4)
C25 C20 C21 Ir -122.2(3)
C25 C20 C21 C22 175.5(2)
C25 C20 C21 C26 3.4(4)
C26 C21 C22 Ir -124.6(3)
C26 C21 C22 C23 173.8(2)
C26 C21 C22 C27 -3.3(4)
C27 C22 C23 Ir -122.3(3)
C27 C22 C23 C19 176.3(2)
C27 C22 C23 C28 -1.0(4)
C31 C32 C33 C34 -0.3(4)
C32 C31 C36 C35 -0.8(4)
C32 C31 B C37 163.0(2)
C32 C31 B C43 42.0(3)
C32 C31 B C49 -78.8(3)
C32 C33 C34 C35 1.5(4)
C33 C34 C35 C36 -2.4(4)
C34 C35 C36 C31 2.1(4)
C36 C31 C32 C33 -0.1(4)
C36 C31 B C37 -21.6(3)
C36 C31 B C43 -142.6(2)
C36 C31 B C49 96.6(3)
C37 C38 C39 C40 -0.4(4)
C38 C37 C42 C41 -0.5(4)
C38 C37 B C31 78.3(3)
C38 C37 B C43 -162.1(2)
C38 C37 B C49 -40.5(3)
C38 C39 C40 C41 -0.6(4)
C39 C40 C41 C42 0.9(4)
C40 C41 C42 C37 -0.4(4)
C42 C37 C38 C39 0.9(4)
C42 C37 B C31 -98.9(3)
C42 C37 B C43 20.7(3)
C42 C37 B C49 142.3(2)
C43 C44 C45 C46 0.3(4)
C44 C43 C48 C47 -3.2(4)
C44 C43 B C31 -124.8(2)
C44 C43 B C37 114.2(3)
C44 C43 B C49 -5.5(3)
C44 C45 C46 C47 -1.9(4)
C45 C46 C47 C48 0.9(4)
C46 C47 C48 C43 1.8(4)
C48 C43 C44 C45 2.2(4)
C48 C43 B C31 56.2(3)
C48 C43 B C37 -64.8(3)
C48 C43 B C49 175.5(2)
C49 C50 C51 C52 -0.5(4)
C50 C49 C54 C53 -0.7(4)
C50 C49 B C31 8.4(3)
C50 C49 B C37 128.2(2)
C50 C49 B C43 -110.6(3)
C50 C51 C52 C53 -0.5(4)
C51 C52 C53 C54 0.8(4)
C52 C53 C54 C49 -0.1(4)
C54 C49 C50 C51 1.0(4)
C54 C49 B C31 -169.2(2)
C54 C49 B C37 -49.4(3)
C54 C49 B C43 71.8(3)
B C31 C32 C33 175.7(2)
B C31 C36 C35 -176.4(2)
B C37 C38 C39 -176.6(2)
B C37 C42 C41 176.9(2)
B C43 C44 C45 -176.9(2)
B C43 C48 C47 175.9(2)
B C49 C50 C51 -176.6(2)
B C49 C54 C53 177.0(2)
